data_1516095
loop_
_publ_author_name
'Benniston, Andrew C.'
'Winstanley, Thomas P. L.'
'Lemmetyinen, Helge'
'Tkachenko, Nikolai V.'
'Harrington, Ross W.'
'Wills, Corinne'

_publ_section_title
;
 Large Stokes shift fluorescent dyes based on a highly substituted
 terephthalic acid core.
;
_journal_issue 6
_journal_name_full 'Organic letters'
_journal_page_first 1374
_journal_page_last 1377
_journal_paper_doi 10.1021/ol300038e
_journal_volume 14
_journal_year 2012
_chemical_formula_moiety 'C32 H38 O12'
_chemical_formula_sum 'C32 H38 O12'
_chemical_formula_weight 614.62
_chemical_name_systematic
;
 ?
;
_space_group_IT_number 2
_symmetry_cell_setting triclinic
_symmetry_space_group_name_Hall '-P 1'
_symmetry_space_group_name_H-M 'P -1'
_atom_sites_solution_hydrogens difmap
_atom_sites_solution_primary direct
_atom_sites_solution_secondary difmap
_audit_creation_method SHELXL-97
_cell_angle_alpha 81.198(9)
_cell_angle_beta 80.390(9)
_cell_angle_gamma 81.904(8)
_cell_formula_units_Z 1
_cell_length_a 5.9460(7)
_cell_length_b 10.5168(10)
_cell_length_c 12.6676(15)
_cell_measurement_reflns_used 1843
_cell_measurement_temperature 150(2)
_cell_measurement_theta_max 62.1329
_cell_measurement_theta_min 3.5674
_cell_volume 766.41(15)
_computing_cell_refinement
;
CrysAlisPro, Agilent Technologies,
Version 1.171.34.49 (release 20-01-2011 CrysAlis171 .NET)
(compiled Jan 20 2011,15:58:25)
;
_computing_data_collection
;
CrysAlisPro, Agilent Technologies,
Version 1.171.34.49 (release 20-01-2011 CrysAlis171 .NET)
(compiled Jan 20 2011,15:58:25)
;
_computing_data_reduction
;
CrysAlisPro, Agilent Technologies,
Version 1.171.34.49 (release 20-01-2011 CrysAlis171 .NET)
(compiled Jan 20 2011,15:58:25)
;
_computing_molecular_graphics 'Bruker SHELXTL'
_computing_publication_material 'Bruker SHELXTL and local programs'
_computing_structure_refinement 'Bruker SHELXTL'
_computing_structure_solution 'SHELXS-97 (Sheldrick, 2008)'
_diffrn_ambient_temperature 150(2)
_diffrn_detector_area_resol_mean 10.3968
_diffrn_measured_fraction_theta_full 0.973
_diffrn_measured_fraction_theta_max 0.973
_diffrn_measurement_device_type 'Xcalibur, Atlas, Gemini ultra'
_diffrn_measurement_method 'thick-slice \w scans'
_diffrn_radiation_monochromator 'mirror optics'
_diffrn_radiation_source 'sealed tube with Enhance Ultra optics'
_diffrn_radiation_type CuK\a
_diffrn_radiation_wavelength 1.54178
_diffrn_reflns_av_R_equivalents 0.0192
_diffrn_reflns_av_sigmaI/netI 0.0273
_diffrn_reflns_limit_h_max 6
_diffrn_reflns_limit_h_min -6
_diffrn_reflns_limit_k_max 9
_diffrn_reflns_limit_k_min -11
_diffrn_reflns_limit_l_max 14
_diffrn_reflns_limit_l_min -14
_diffrn_reflns_number 3921
_diffrn_reflns_theta_full 62.22
_diffrn_reflns_theta_max 62.22
_diffrn_reflns_theta_min 3.57
_exptl_absorpt_coefficient_mu 0.855
_exptl_absorpt_correction_T_max 0.9585
_exptl_absorpt_correction_T_min 0.8477
_exptl_absorpt_correction_type multi-scan
_exptl_absorpt_process_details
;
'Sat Jul 30 19:42:15 2011'
;
_exptl_crystal_colour colourless
_exptl_crystal_density_diffrn 1.332
_exptl_crystal_density_method 'not measured'
_exptl_crystal_description rod
_exptl_crystal_F_000 326
_exptl_crystal_size_max 0.20
_exptl_crystal_size_mid 0.05
_exptl_crystal_size_min 0.05
_refine_diff_density_max 0.274
_refine_diff_density_min -0.215
_refine_diff_density_rms 0.042
_refine_ls_extinction_coef 0.0029(8)
_refine_ls_extinction_expression Fc^*^=kFc[1+0.001xFc^2^\l^3^/sin(2\q)]^-1/4^
_refine_ls_extinction_method SHELXL
_refine_ls_goodness_of_fit_ref 1.051
_refine_ls_hydrogen_treatment mixed
_refine_ls_matrix_type full
_refine_ls_number_parameters 216
_refine_ls_number_reflns 2350
_refine_ls_number_restraints 0
_refine_ls_restrained_S_all 1.051
_refine_ls_R_factor_all 0.0460
_refine_ls_R_factor_gt 0.0392
_refine_ls_shift/su_max 0.000
_refine_ls_shift/su_mean 0.000
_refine_ls_structure_factor_coef Fsqd
_refine_ls_weighting_details 'calc w=1/[\s^2^(Fo^2^)+(0.0590P)^2^+0.2247P] where P=(Fo^2^+2Fc^2^)/3'
_refine_ls_weighting_scheme calc
_refine_ls_wR_factor_gt 0.1033
_refine_ls_wR_factor_ref 0.1103
_reflns_number_gt 2036
_reflns_number_total 2350
_reflns_threshold_expression I>2\s(I)
_cod_data_source_file 4b.CIF
_cod_data_source_block acb153_4b
_cod_database_code 1516095

loop_
_symmetry_equiv_pos_as_xyz
'x, y, z'
'-x, -y, -z'

loop_
_atom_site_label
_atom_site_type_symbol
_atom_site_fract_x
_atom_site_fract_y
_atom_site_fract_z
_atom_site_U_iso_or_equiv
_atom_site_adp_type
_atom_site_occupancy
_atom_site_symmetry_multiplicity
_atom_site_calc_flag
_atom_site_refinement_flags
O1 O 0.9975(2) 0.75232(12) 0.53497(10) 0.0315(3) Uani 1 1 d .
H1 H 0.872(5) 0.803(2) 0.514(2) 0.054(7) Uiso 1 1 d .
O2 O 0.66476(19) 0.42051(12) 0.40693(9) 0.0280(3) Uani 1 1 d .
O3 O 0.6278(2) 0.80529(12) 0.44757(11) 0.0362(4) Uani 1 1 d .
O4 O 0.5362(2) 0.66519(13) 0.35128(11) 0.0400(4) Uani 1 1 d .
H4 H 0.412(5) 0.756(3) 0.333(2) 0.086(9) Uiso 1 1 d .
O5 O 0.2761(3) 0.98973(14) 0.40075(12) 0.0461(4) Uani 1 1 d .
H5 H 0.413(5) 0.918(3) 0.420(2) 0.079(9) Uiso 1 1 d .
O6 O 0.2240(3) 0.84875(14) 0.29477(12) 0.0501(4) Uani 1 1 d .
C1 C 0.9924(3) 0.62962(16) 0.51586(14) 0.0257(4) Uani 1 1 d .
C2 C 0.8282(3) 0.59365(17) 0.46098(13) 0.0262(4) Uani 1 1 d .
C3 C 0.8386(3) 0.46314(17) 0.44707(13) 0.0249(4) Uani 1 1 d .
C4 C 0.6547(3) 0.69609(17) 0.41950(14) 0.0290(4) Uani 1 1 d .
C5 C 0.7068(3) 0.38429(16) 0.30350(14) 0.0246(4) Uani 1 1 d .
C6 C 0.5369(3) 0.32448(18) 0.27602(15) 0.0300(4) Uani 1 1 d .
H6A H 0.4027 0.3102 0.3265 0.036 Uiso 1 1 calc R
C7 C 0.5620(3) 0.28533(17) 0.17521(15) 0.0298(4) Uani 1 1 d .
H7A H 0.4431 0.2446 0.1574 0.036 Uiso 1 1 calc R
C8 C 0.7566(3) 0.30362(16) 0.09866(14) 0.0250(4) Uani 1 1 d .
C9 C 0.9226(3) 0.36565(17) 0.12859(14) 0.0276(4) Uani 1 1 d .
H9A H 1.0566 0.3809 0.0782 0.033 Uiso 1 1 calc R
C10 C 0.8997(3) 0.40646(17) 0.23000(14) 0.0278(4) Uani 1 1 d .
H10A H 1.0161 0.4491 0.2480 0.033 Uiso 1 1 calc R
C11 C 0.7768(3) 0.26032(17) -0.01307(14) 0.0272(4) Uani 1 1 d .
C12 C 0.6957(4) 0.12590(18) -0.00278(16) 0.0380(5) Uani 1 1 d .
H12A H 0.5325 0.1307 0.0277 0.057 Uiso 1 1 calc R
H12B H 0.7851 0.0639 0.0448 0.057 Uiso 1 1 calc R
H12C H 0.7178 0.0974 -0.0743 0.057 Uiso 1 1 calc R
C13 C 1.0233(3) 0.2524(2) -0.07246(16) 0.0361(5) Uani 1 1 d .
H13A H 1.0753 0.3386 -0.0849 0.054 Uiso 1 1 calc R
H13B H 1.0289 0.2210 -0.1419 0.054 Uiso 1 1 calc R
H13C H 1.1238 0.1925 -0.0286 0.054 Uiso 1 1 calc R
C14 C 0.6257(3) 0.35887(19) -0.08117(15) 0.0345(5) Uani 1 1 d .
H14A H 0.6795 0.4442 -0.0894 0.052 Uiso 1 1 calc R
H14B H 0.4661 0.3638 -0.0451 0.052 Uiso 1 1 calc R
H14C H 0.6348 0.3316 -0.1525 0.052 Uiso 1 1 calc R
C15 C 0.1659(4) 0.95119(19) 0.33133(16) 0.0386(5) Uani 1 1 d .
C16 C -0.0347(4) 1.0423(2) 0.3023(2) 0.0505(6) Uani 1 1 d .
H16A H -0.1253 0.9999 0.2631 0.076 Uiso 0.50 1 calc PR
H16B H 0.0185 1.1193 0.2564 0.076 Uiso 0.50 1 calc PR
H16C H -0.1302 1.0681 0.3682 0.076 Uiso 0.50 1 calc PR
H16D H -0.0327 1.1249 0.3287 0.076 Uiso 0.50 1 calc PR
H16E H -0.1765 1.0055 0.3354 0.076 Uiso 0.50 1 calc PR
H16F H -0.0278 1.0567 0.2236 0.076 Uiso 0.50 1 calc PR

loop_
_atom_site_aniso_label
_atom_site_aniso_U_11
_atom_site_aniso_U_22
_atom_site_aniso_U_33
_atom_site_aniso_U_23
_atom_site_aniso_U_13
_atom_site_aniso_U_12
O1 0.0340(7) 0.0265(7) 0.0375(7) -0.0082(5) -0.0122(6) -0.0028(6)
O2 0.0229(6) 0.0371(7) 0.0279(7) -0.0119(5) -0.0065(5) -0.0050(5)
O3 0.0386(8) 0.0292(8) 0.0437(8) -0.0071(6) -0.0169(6) 0.0011(6)
O4 0.0464(8) 0.0413(8) 0.0374(8) -0.0145(6) -0.0236(7) 0.0080(6)
O5 0.0528(9) 0.0349(8) 0.0569(10) -0.0136(7) -0.0249(8) 0.0016(7)
O6 0.0658(10) 0.0447(9) 0.0438(9) -0.0192(7) -0.0272(8) 0.0167(7)
C1 0.0269(9) 0.0275(9) 0.0243(9) -0.0073(7) -0.0032(7) -0.0052(7)
C2 0.0251(9) 0.0323(10) 0.0218(9) -0.0061(7) -0.0036(7) -0.0029(7)
C3 0.0230(9) 0.0322(10) 0.0219(9) -0.0078(7) -0.0052(7) -0.0047(7)
C4 0.0298(10) 0.0318(10) 0.0260(9) -0.0053(7) -0.0062(8) -0.0020(8)
C5 0.0253(9) 0.0243(9) 0.0262(9) -0.0067(7) -0.0099(7) 0.0017(7)
C6 0.0215(9) 0.0386(10) 0.0322(10) -0.0095(8) -0.0046(7) -0.0053(8)
C7 0.0243(9) 0.0347(10) 0.0348(10) -0.0096(8) -0.0104(8) -0.0058(8)
C8 0.0256(9) 0.0216(9) 0.0286(9) -0.0039(7) -0.0094(7) 0.0012(7)
C9 0.0264(9) 0.0309(10) 0.0267(9) -0.0038(7) -0.0039(7) -0.0072(7)
C10 0.0270(9) 0.0289(9) 0.0309(10) -0.0051(7) -0.0092(8) -0.0080(7)
C11 0.0278(9) 0.0275(9) 0.0289(9) -0.0077(7) -0.0085(7) -0.0025(7)
C12 0.0475(12) 0.0321(11) 0.0379(11) -0.0133(8) -0.0059(9) -0.0082(9)
C13 0.0324(10) 0.0433(11) 0.0355(11) -0.0155(9) -0.0052(8) -0.0028(8)
C14 0.0377(11) 0.0385(11) 0.0304(10) -0.0096(8) -0.0116(8) -0.0012(8)
C15 0.0494(12) 0.0331(11) 0.0340(11) -0.0042(9) -0.0123(9) -0.0007(9)
C16 0.0608(15) 0.0376(12) 0.0576(14) -0.0103(10) -0.0293(12) 0.0077(10)

loop_
_atom_type_symbol
_atom_type_description
_atom_type_scat_dispersion_real
_atom_type_scat_dispersion_imag
_atom_type_scat_source
C C 0.0181 0.0091 'International Tables Vol C Tables 4.2.6.8 and 6.1.1.4'
H H 0.0000 0.0000 'International Tables Vol C Tables 4.2.6.8 and 6.1.1.4'
O O 0.0492 0.0322 'International Tables Vol C Tables 4.2.6.8 and 6.1.1.4'

loop_
_geom_angle_atom_site_label_1
_geom_angle_atom_site_label_2
_geom_angle_atom_site_label_3
_geom_angle
_geom_angle_site_symmetry_1
_geom_angle_site_symmetry_3
H1 O1 C1 109.4(15) . .
C3 O2 C5 119.36(13) . .
H4 O4 C4 104.6(15) . .
H5 O5 C15 109.8(16) . .
H4 O6 C15 121.2(12) . .
O1 C1 C2 123.67(16) . .
O1 C1 C3 116.47(15) . 2_766
C2 C1 C3 119.86(16) . 2_766
C1 C2 C3 118.52(16) . .
C1 C2 C4 118.35(15) . .
C3 C2 C4 123.12(15) . .
O2 C3 C1 117.51(15) . 2_766
O2 C3 C2 120.47(15) . .
C1 C3 C2 121.61(15) 2_766 .
O3 C4 O4 122.36(16) . .
O3 C4 C2 121.05(16) . .
O4 C4 C2 116.59(15) . .
O2 C5 C6 115.53(15) . .
O2 C5 C10 124.43(15) . .
C6 C5 C10 120.03(16) . .
C5 C6 H6A 120.0 . .
C5 C6 C7 119.96(17) . .
H6A C6 C7 120.0 . .
C6 C7 H7A 119.0 . .
C6 C7 C8 122.06(16) . .
H7A C7 C8 119.0 . .
C7 C8 C9 116.38(16) . .
C7 C8 C11 120.52(15) . .
C9 C8 C11 123.06(16) . .
C8 C9 H9A 118.8 . .
C8 C9 C10 122.36(16) . .
H9A C9 C10 118.8 . .
C5 C10 C9 119.19(15) . .
C5 C10 H10A 120.4 . .
C9 C10 H10A 120.4 . .
C8 C11 C12 110.42(15) . .
C8 C11 C13 112.38(14) . .
C8 C11 C14 108.53(14) . .
C12 C11 C13 107.83(15) . .
C12 C11 C14 109.31(15) . .
C13 C11 C14 108.32(15) . .
C11 C12 H12A 109.5 . .
C11 C12 H12B 109.5 . .
C11 C12 H12C 109.5 . .
H12A C12 H12B 109.5 . .
H12A C12 H12C 109.5 . .
H12B C12 H12C 109.5 . .
C11 C13 H13A 109.5 . .
C11 C13 H13B 109.5 . .
C11 C13 H13C 109.5 . .
H13A C13 H13B 109.5 . .
H13A C13 H13C 109.5 . .
H13B C13 H13C 109.5 . .
C11 C14 H14A 109.5 . .
C11 C14 H14B 109.5 . .
C11 C14 H14C 109.5 . .
H14A C14 H14B 109.5 . .
H14A C14 H14C 109.5 . .
H14B C14 H14C 109.5 . .
O5 C15 O6 122.72(19) . .
O5 C15 C16 114.33(17) . .
O6 C15 C16 122.95(19) . .
C15 C16 H16A 109.5 . .
C15 C16 H16B 109.5 . .
C15 C16 H16C 109.5 . .
C15 C16 H16D 109.5 . .
C15 C16 H16E 109.5 . .
C15 C16 H16F 109.5 . .
H16A C16 H16B 109.5 . .
H16A C16 H16C 109.5 . .
H16A C16 H16D 141.1 . .
H16A C16 H16E 56.3 . .
H16A C16 H16F 56.3 . .
H16B C16 H16C 109.5 . .
H16B C16 H16D 56.3 . .
H16B C16 H16E 141.1 . .
H16B C16 H16F 56.3 . .
H16C C16 H16D 56.3 . .
H16C C16 H16E 56.3 . .
H16C C16 H16F 141.1 . .
H16D C16 H16E 109.5 . .
H16D C16 H16F 109.5 . .
H16E C16 H16F 109.5 . .

loop_
_geom_bond_atom_site_label_1
_geom_bond_atom_site_label_2
_geom_bond_distance
_geom_bond_site_symmetry_2
O1 H1 0.91(3) .
O1 C1 1.354(2) .
O2 C3 1.380(2) .
O2 C5 1.393(2) .
O3 C4 1.235(2) .
O4 H4 1.14(3) .
O4 C4 1.305(2) .
O5 H5 1.06(3) .
O5 C15 1.321(2) .
O6 H4 1.47(3) .
O6 C15 1.220(2) .
C1 C2 1.411(2) .
C1 C3 1.387(3) 2_766
C2 C3 1.402(2) .
C2 C4 1.482(2) .
C3 C1 1.387(3) 2_766
C5 C6 1.379(2) .
C5 C10 1.374(3) .
C6 H6A 0.950 .
C6 C7 1.379(3) .
C7 H7A 0.950 .
C7 C8 1.395(3) .
C8 C9 1.388(2) .
C8 C11 1.533(2) .
C9 H9A 0.950 .
C9 C10 1.395(2) .
C10 H10A 0.950 .
C11 C12 1.537(3) .
C11 C13 1.529(3) .
C11 C14 1.532(3) .
C12 H12A 0.980 .
C12 H12B 0.980 .
C12 H12C 0.980 .
C13 H13A 0.980 .
C13 H13B 0.980 .
C13 H13C 0.980 .
C14 H14A 0.980 .
C14 H14B 0.980 .
C14 H14C 0.980 .
C15 C16 1.481(3) .
C16 H16A 0.980 .
C16 H16B 0.980 .
C16 H16C 0.980 .
C16 H16D 0.980 .
C16 H16E 0.980 .
C16 H16F 0.980 .

loop_
_geom_hbond_atom_site_label_D
_geom_hbond_atom_site_label_H
_geom_hbond_atom_site_label_A
_geom_hbond_distance_DH
_geom_hbond_distance_HA
_geom_hbond_distance_DA
_geom_hbond_angle_DHA
_geom_hbond_site_symmetry_A
O1 H1 O3 0.91(3) 1.79(3) 2.5784(18) 143(2) .
O1 H1 O5 0.91(3) 2.56(2) 3.108(2) 119.7(19) 2_676
O4 H4 O6 1.14(3) 1.47(3) 2.5881(19) 164(3) .
O5 H5 O3 1.06(3) 1.66(3) 2.7213(19) 179(3) .

loop_
_geom_torsion_atom_site_label_1
_geom_torsion_atom_site_label_2
_geom_torsion_atom_site_label_3
_geom_torsion_atom_site_label_4
_geom_torsion
_geom_torsion_site_symmetry_1
_geom_torsion_site_symmetry_4
O1 C1 C2 C3 -179.28(15) . .
O1 C1 C2 C4 1.5(2) . .
C3 C1 C2 C3 1.1(3) 2_766 .
C3 C1 C2 C4 -178.10(15) 2_766 .
C5 O2 C3 C1 -77.43(19) . 2_766
C5 O2 C3 C2 109.79(18) . .
C1 C2 C3 O2 171.37(15) . .
C1 C2 C3 C1 -1.1(3) . 2_766
C4 C2 C3 O2 -9.5(2) . .
C4 C2 C3 C1 178.04(16) . 2_766
C1 C2 C4 O3 -12.4(3) . .
C1 C2 C4 O4 166.65(16) . .
C3 C2 C4 O3 168.49(17) . .
C3 C2 C4 O4 -12.5(3) . .
C3 O2 C5 C6 170.43(15) . .
C3 O2 C5 C10 -10.7(2) . .
O2 C5 C6 C7 179.77(15) . .
C10 C5 C6 C7 0.9(3) . .
C5 C6 C7 C8 0.3(3) . .
C6 C7 C8 C9 -1.1(3) . .
C6 C7 C8 C11 -179.22(16) . .
C7 C8 C9 C10 0.8(2) . .
C11 C8 C9 C10 178.86(16) . .
O2 C5 C10 C9 -179.96(15) . .
C6 C5 C10 C9 -1.2(3) . .
C8 C9 C10 C5 0.3(3) . .
C7 C8 C11 C12 -43.2(2) . .
C7 C8 C11 C13 -163.62(16) . .
C7 C8 C11 C14 76.6(2) . .
C9 C8 C11 C12 138.85(17) . .
C9 C8 C11 C13 18.4(2) . .
C9 C8 C11 C14 -101.35(19) . .
